data_4320248
loop_
_publ_author_name
'Enrique Colacio'
'Mustapha Ghazi'
'Helen Stoeckli-Evans'
'Francesc Lloret'
'Jos\'e Mar\'ia Moreno'
'Cristina P\'erez'

_publ_contact_author
;
J.M. Moreno
Departamento de Qu\'imica Inorg\'anica.
Facultad de Ciencias.
Universidad de Granada
18071-Granada
SPAIN
;
_publ_contact_author_email jmoreno@ugr.es
_publ_contact_author_fax 34-958-243322
_publ_contact_author_phone 34-958-243236
_publ_section_title
;
 Cyano-Bridged Bimetallic Assemblies from Hexacyanometalate, [M(CN)6]3- (M
 = MnIII and FeIII), and [M(N4-macrocycle)]2+ (M = FeIII, NiII and ZnII)
 Building Blocks. Syntheses, Multidimensional Structures, and Magnetic
 Properties
;
_journal_name_full 'Inorganic Chemistry'
_journal_page_first 4876
_journal_page_last 4883
_journal_paper_doi 10.1021/ic0103446
_journal_volume 40
_journal_year 2001
_chemical_formula_sum 'C22 H61 Fe N12 O11.5 Zn1.5'
_chemical_formula_weight 831.73
_chemical_name_systematic
;

?

;
_space_group_IT_number 15
_symmetry_cell_setting monoclinic
_symmetry_space_group_name_Hall '-A 2yab'
_symmetry_space_group_name_H-M 'A 1 2/n 1'
_atom_sites_solution_hydrogens geom
_atom_sites_solution_primary direct
_atom_sites_solution_secondary difmap
_audit_creation_method SHELXL-97
_cell_angle_alpha 90.00
_cell_angle_beta 93.938(10)
_cell_angle_gamma 90.00
_cell_formula_units_Z 8
_cell_length_a 14.5474(11)
_cell_length_b 37.056(2)
_cell_length_c 14.7173(13)
_cell_measurement_reflns_used 5000
_cell_measurement_temperature 223(2)
_cell_measurement_theta_max 25.93
_cell_measurement_theta_min 2.11
_cell_volume 7914.9(10)
_computing_cell_refinement 'CELL (Stoe & Cie GmbH, Darmstadt, 1997)'
_computing_data_collection 'EXPOSE (Stoe & Cie GmbH, Darmstadt, 1997)'
_computing_data_reduction 'INTEGRATE (Stoe & Cie GmbH, Darmstadt, 1997)'
_computing_molecular_graphics 'PLATON/PLUTON (Spek, 1990)'
_computing_publication_material 'SHELXL-97 (Sheldrick, 1997)'
_computing_structure_refinement 'SHELXL-97 (Sheldrick, 1997)'
_computing_structure_solution 'SHELXS-97 (Sheldrick, 1990)'
_diffrn_ambient_temperature 223(2)
_diffrn_detector_area_resol_mean 0.81\%A
_diffrn_measured_fraction_theta_full 0.462
_diffrn_measured_fraction_theta_max 0.462
_diffrn_measurement_device_type 'STOE Image Plate Diffraction System'
_diffrn_measurement_method 'phi rotation scans'
_diffrn_radiation_monochromator graphite
_diffrn_radiation_source 'fine-focus sealed tube'
_diffrn_radiation_type MoK\a
_diffrn_radiation_wavelength 0.71073
_diffrn_reflns_av_R_equivalents 0.0470
_diffrn_reflns_av_sigmaI/netI 0.0508
_diffrn_reflns_limit_h_max 17
_diffrn_reflns_limit_h_min -17
_diffrn_reflns_limit_k_max 44
_diffrn_reflns_limit_k_min -45
_diffrn_reflns_limit_l_max 18
_diffrn_reflns_limit_l_min -18
_diffrn_reflns_number 31101
_diffrn_reflns_theta_full 25.93
_diffrn_reflns_theta_max 25.93
_diffrn_reflns_theta_min 2.11
_exptl_absorpt_coefficient_mu 1.332
_exptl_absorpt_correction_type none
_exptl_crystal_colour brown
_exptl_crystal_density_diffrn 1.396
_exptl_crystal_density_meas ?
_exptl_crystal_density_method 'not measured'
_exptl_crystal_description plate
_exptl_crystal_F_000 3520
_exptl_crystal_size_max 0.60
_exptl_crystal_size_mid 0.40
_exptl_crystal_size_min 0.20
_refine_diff_density_max 0.819
_refine_diff_density_min -0.684
_refine_diff_density_rms 0.089
_refine_ls_extinction_coef 0.00002(3)
_refine_ls_extinction_expression Fc^*^=kFc[1+0.001xFc^2^\l^3^/sin(2\q)]^-1/4^
_refine_ls_extinction_method SHELXL
_refine_ls_goodness_of_fit_ref 0.804
_refine_ls_hydrogen_treatment 'riding atoms'
_refine_ls_matrix_type full
_refine_ls_number_parameters 455
_refine_ls_number_reflns 7251
_refine_ls_number_restraints 0
_refine_ls_restrained_S_all 0.804
_refine_ls_R_factor_all 0.0829
_refine_ls_R_factor_gt 0.0419
_refine_ls_shift/su_max 0.018
_refine_ls_shift/su_mean 0.000
_refine_ls_structure_factor_coef Fsqd
_refine_ls_weighting_details 'w=1/[\s^2^(Fo^2^)+(0.0752P)^2^] where P=(Fo^2^+2Fc^2^)/3'
_refine_ls_weighting_scheme calc
_refine_ls_wR_factor_gt 0.1067
_refine_ls_wR_factor_ref 0.1187
_reflns_number_gt 3724
_reflns_number_total 7251
_reflns_threshold_expression >2sigma(I)
_cod_data_source_file ic0103446_1.cif
_cod_data_source_block complex5
_cod_depositor_comments
;
The following automatic conversions were performed:

'_exptl_crystal_density_meas' value 'none' was changed to '?' - the
value is perceived as not measured.

Automatic conversion script
Id: cif_fix_values 3008 2015-01-20 13:52:24Z robertas 

The following automatic conversions were performed:

'_refine_ls_weighting_scheme' value 'calc
w=1/[\s^2^(Fo^2^)+(0.0752P)^2^] where P=(Fo^2^+2Fc^2^)/3' was changed
to 'calc'. New tag '_refine_ls_weighting_details' was created. The
value of the new tag was set to 'w=1/[\s^2^(Fo^2^)+(0.0752P)^2^]
where P=(Fo^2^+2Fc^2^)/3'.

Automatic conversion script
Id: cif_fix_values 3143 2015-03-26 13:38:13Z robertas 
;
_cod_original_cell_volume 7914.8(11)
_cod_original_sg_symbol_H-M 'A 2/n'
_cod_original_formula_sum 'C22 H61 Fe N12 O11.50 Zn1.50'
_cod_database_code 4320248

loop_
_symmetry_equiv_pos_as_xyz
'x, y, z'
'-x+1/2, y, -z+1/2'
'x, y+1/2, z+1/2'
'-x+1/2, y+1/2, -z+1'
'-x, -y, -z'
'x-1/2, -y, z-1/2'
'-x, -y+1/2, -z+1/2'
'x-1/2, -y+1/2, z'

loop_
_atom_site_label
_atom_site_type_symbol
_atom_site_fract_x
_atom_site_fract_y
_atom_site_fract_z
_atom_site_U_iso_or_equiv
_atom_site_adp_type
_atom_site_occupancy
_atom_site_calc_flag
_atom_site_refinement_flags
_atom_site_disorder_assembly
_atom_site_disorder_group
Zn1 Zn 0.51988(3) 0.332868(15) 0.49199(2) 0.03019(13) Uani 1 d . . .
N1 N 0.5577(4) 0.37442(14) 0.5823(5) 0.0546(16) Uani 1 d . . .
H1 H 0.6191 0.3788 0.5757 0.066 Uiso 1 calc R . .
N2 N 0.4501(4) 0.37370(13) 0.4151(4) 0.0468(15) Uani 1 d . . .
H2 H 0.3903 0.3748 0.4316 0.056 Uiso 1 calc R . .
N3 N 0.4452(4) 0.29292(13) 0.4175(5) 0.0496(15) Uani 1 d . . .
H3 H 0.3852 0.2932 0.4335 0.059 Uiso 1 calc R . .
N4 N 0.5523(4) 0.29100(14) 0.5837(4) 0.0555(17) Uani 1 d . . .
H4 H 0.6128 0.2852 0.5763 0.067 Uiso 1 calc R . .
N5 N 0.6371(2) 0.33127(13) 0.41895(19) 0.0325(7) Uani 1 d . . .
C1 C 0.5076(5) 0.4073(2) 0.5490(8) 0.084(3) Uani 1 d . . .
H1A H 0.5413 0.4289 0.5706 0.101 Uiso 1 calc R . .
H1B H 0.4463 0.4079 0.5726 0.101 Uiso 1 calc R . .
C2 C 0.4988(5) 0.40685(19) 0.4470(8) 0.079(3) Uani 1 d . . .
H2A H 0.4644 0.4281 0.4244 0.095 Uiso 1 calc R . .
H2B H 0.5601 0.4076 0.4234 0.095 Uiso 1 calc R . .
C3 C 0.4489(5) 0.3680(2) 0.3160(6) 0.070(2) Uani 1 d . . .
H3A H 0.5123 0.3663 0.2977 0.084 Uiso 1 calc R . .
H3B H 0.4193 0.3886 0.2844 0.084 Uiso 1 calc R . .
C4 C 0.3974(3) 0.3339(3) 0.2886(3) 0.0790(17) Uani 1 d . . .
H4A H 0.3859 0.3338 0.2222 0.095 Uiso 1 calc R . .
H4B H 0.3374 0.3344 0.3150 0.095 Uiso 1 calc R . .
C5 C 0.4460(5) 0.2988(2) 0.3172(6) 0.073(2) Uani 1 d . . .
H5A H 0.4153 0.2786 0.2850 0.087 Uiso 1 calc R . .
H5B H 0.5099 0.2997 0.3001 0.087 Uiso 1 calc R . .
C6 C 0.4888(5) 0.2589(2) 0.4488(8) 0.080(3) Uani 1 d . . .
H6A H 0.5498 0.2566 0.4250 0.097 Uiso 1 calc R . .
H6B H 0.4511 0.2384 0.4270 0.097 Uiso 1 calc R . .
C7 C 0.4975(5) 0.2593(2) 0.5514(8) 0.085(3) Uani 1 d . . .
H7A H 0.4361 0.2604 0.5748 0.102 Uiso 1 calc R . .
H7B H 0.5276 0.2371 0.5741 0.102 Uiso 1 calc R . .
C8 C 0.5468(7) 0.2985(3) 0.6820(7) 0.097(3) Uani 1 d . . .
H8A H 0.5731 0.2781 0.7174 0.116 Uiso 1 calc R . .
H8B H 0.4821 0.3008 0.6954 0.116 Uiso 1 calc R . .
C9 C 0.5975(5) 0.3323(4) 0.7103(4) 0.112(3) Uani 1 d . . .
H9A H 0.6582 0.3318 0.6852 0.135 Uiso 1 calc R . .
H9B H 0.6075 0.3324 0.7768 0.135 Uiso 1 calc R . .
C10 C 0.5496(7) 0.3668(3) 0.6807(7) 0.094(3) Uani 1 d . . .
H10A H 0.4843 0.3651 0.6926 0.112 Uiso 1 calc R . .
H10B H 0.5765 0.3869 0.7169 0.112 Uiso 1 calc R . .
Zn2 Zn 1.0000 0.5000 0.5000 0.0381(2) Uani 1 d S . .
N6 N 0.9433(4) 0.54110(12) 0.4156(4) 0.0390(12) Uani 1 d . . .
H6 H 0.8835 0.5445 0.4306 0.047 Uiso 1 calc R . .
N7 N 1.0577(3) 0.54168(12) 0.5784(3) 0.0370(12) Uani 1 d . . .
H7 H 1.1180 0.5439 0.5642 0.044 Uiso 1 calc R . .
N8 N 0.8646(2) 0.50191(11) 0.58009(19) 0.0323(8) Uani 1 d . . .
C11 C 0.9951(4) 0.57395(17) 0.4426(5) 0.0565(18) Uani 1 d . . .
H11A H 0.9609 0.5954 0.4205 0.068 Uiso 1 calc R . .
H11B H 1.0550 0.5739 0.4159 0.068 Uiso 1 calc R . .
C12 C 1.0087(4) 0.57491(17) 0.5454(5) 0.0572(19) Uani 1 d . . .
H12A H 1.0448 0.5962 0.5646 0.069 Uiso 1 calc R . .
H12B H 0.9488 0.5764 0.5718 0.069 Uiso 1 calc R . .
C13 C 1.0585(5) 0.53638(19) 0.6775(5) 0.0524(17) Uani 1 d . . .
H13A H 0.9950 0.5349 0.6955 0.063 Uiso 1 calc R . .
H13B H 1.0881 0.5571 0.7087 0.063 Uiso 1 calc R . .
C14 C 1.1093(3) 0.5025(2) 0.7062(3) 0.0611(15) Uani 1 d . . .
H14A H 1.1234 0.5035 0.7722 0.073 Uiso 1 calc R . .
H14B H 1.1682 0.5023 0.6775 0.073 Uiso 1 calc R . .
C15 C 0.9402(5) 0.53276(18) 0.3166(5) 0.0543(17) Uani 1 d . . .
H15A H 1.0033 0.5313 0.2973 0.065 Uiso 1 calc R . .
H15B H 0.9088 0.5524 0.2825 0.065 Uiso 1 calc R . .
Fe1 Fe 0.7500 0.33086(3) 0.2500 0.02254(18) Uani 1 d S . .
N16 N 0.7500 0.24754(16) 0.2500 0.0549(17) Uani 1 d S . .
N17 N 0.5693(2) 0.33119(14) 0.1265(2) 0.0368(8) Uani 1 d . . .
N18 N 0.7500 0.41422(15) 0.2500 0.0417(14) Uani 1 d S . .
C16 C 0.7500 0.27923(19) 0.2500 0.0347(16) Uani 1 d S . .
C17 C 0.6358(2) 0.33088(16) 0.1728(2) 0.0280(8) Uani 1 d . . .
C18 C 0.7500 0.3830(2) 0.2500 0.0297(15) Uani 1 d S . .
C19 C 0.8193(2) 0.33087(12) 0.1426(2) 0.0270(7) Uani 1 d . . .
Fe2 Fe 0.7500 0.502433(19) 0.7500 0.02168(19) Uani 1 d S . .
N20 N 0.9349(2) 0.50140(15) 0.8676(2) 0.0395(9) Uani 1 d . . .
N21 N 0.7500 0.41917(15) 0.7500 0.0531(16) Uani 1 d S . .
N22 N 0.7500 0.58586(14) 0.7500 0.0568(17) Uani 1 d S . .
C20 C 0.8661(3) 0.50194(16) 0.8240(2) 0.0313(9) Uani 1 d . . .
C21 C 0.7500 0.45024(18) 0.7500 0.0337(15) Uani 1 d S . .
C22 C 0.7500 0.55476(19) 0.7500 0.0343(15) Uani 1 d S . .
C23 C 0.6803(3) 0.50207(10) 0.8587(2) 0.0278(8) Uani 1 d . . .
O1 O 1.12034(18) 0.49487(10) 0.94532(17) 0.0400(7) Uani 1 d . . .
O2 O 1.2646(3) 0.55674(9) 0.5685(3) 0.0480(9) Uani 1 d . . .
O3 O 0.38971(19) 0.33437(12) 0.0335(2) 0.0550(7) Uani 1 d . . .
O4 O 0.2357(3) 0.28015(10) 0.4379(3) 0.0560(11) Uani 1 d . . .
O5 O 0.7585(3) 0.39157(10) 0.5679(3) 0.0564(10) Uani 1 d . . .
O6 O 0.6472(2) 0.32699(9) 0.94325(19) 0.0557(9) Uani 1 d . . .
O7 O 0.7372(3) 0.56522(9) 0.4119(3) 0.0513(10) Uani 1 d . . .
O8 O 0.2392(3) 0.38837(10) 0.4387(3) 0.0530(10) Uani 1 d . . .
O9 O 0.7517(3) 0.26556(10) 0.5881(3) 0.0585(10) Uani 1 d . . .
O10 O 0.7500 0.60431(18) 0.2500 0.099(3) Uani 1 d S . .
O11 O 0.3568(4) 0.3342(2) 0.5696(4) 0.1320(18) Uani 1 d . . .
O12 O 0.7500 0.22642(18) 0.7500 0.117(3) Uani 1 d S . .
C30 C 0.3688(6) 0.3355(4) 0.8331(5) 0.0351(18) Uani 0.50 d P . .
C31 C 0.3274(6) 0.3336(2) 0.7504(6) 0.068(2) Uani 0.25 d P . .
O31 O 0.3274(6) 0.3336(2) 0.7504(6) 0.068(2) Uani 0.25 d P . .
C32 C 0.4438(10) 0.3317(4) 0.8735(7) 0.110(5) Uani 0.25 d P . .
O32 O 0.4438(10) 0.3317(4) 0.8735(7) 0.110(5) Uani 0.25 d P . .

loop_
_atom_site_aniso_label
_atom_site_aniso_U_11
_atom_site_aniso_U_22
_atom_site_aniso_U_33
_atom_site_aniso_U_23
_atom_site_aniso_U_13
_atom_site_aniso_U_12
Zn1 0.0310(3) 0.0270(2) 0.0334(2) -0.0007(3) 0.00824(16) 0.0000(2)
N1 0.033(3) 0.062(4) 0.070(4) -0.033(3) 0.012(3) -0.011(2)
N2 0.031(3) 0.041(3) 0.070(4) 0.016(3) 0.009(3) 0.008(2)
N3 0.032(3) 0.044(3) 0.074(4) -0.020(3) 0.010(3) -0.007(2)
N4 0.035(3) 0.064(4) 0.069(4) 0.033(3) 0.014(3) 0.006(2)
N5 0.0259(18) 0.0397(19) 0.0327(15) 0.0010(19) 0.0091(12) -0.0021(17)
C1 0.045(5) 0.049(5) 0.160(9) -0.049(5) 0.014(5) 0.000(3)
C2 0.057(5) 0.027(4) 0.153(9) 0.019(4) 0.015(4) 0.008(3)
C3 0.033(4) 0.110(6) 0.066(5) 0.043(4) 0.006(3) 0.014(3)
C4 0.031(3) 0.161(6) 0.044(2) 0.007(6) -0.0081(19) 0.004(5)
C5 0.039(4) 0.115(6) 0.064(5) -0.048(4) 0.008(3) -0.020(4)
C6 0.050(5) 0.031(4) 0.161(9) -0.020(4) 0.012(5) -0.004(3)
C7 0.060(5) 0.047(4) 0.150(9) 0.046(5) 0.021(5) -0.002(3)
C8 0.063(6) 0.165(9) 0.064(6) 0.063(6) 0.013(4) 0.012(5)
C9 0.069(4) 0.227(10) 0.039(3) 0.012(7) -0.013(3) -0.004(8)
C10 0.065(6) 0.162(9) 0.056(5) -0.059(5) 0.016(4) -0.032(5)
Zn2 0.0605(5) 0.0245(4) 0.0279(3) -0.0011(3) -0.0072(3) -0.0018(3)
N6 0.028(3) 0.046(3) 0.044(3) 0.012(2) 0.011(2) 0.0058(19)
N7 0.026(3) 0.047(3) 0.040(3) -0.018(2) 0.010(2) -0.0063(18)
N8 0.031(2) 0.038(2) 0.0291(16) -0.0028(16) 0.0123(13) -0.0027(16)
C11 0.044(4) 0.034(3) 0.093(5) 0.018(3) 0.018(3) 0.002(2)
C12 0.052(4) 0.031(3) 0.091(5) -0.020(3) 0.020(3) -0.005(3)
C13 0.033(4) 0.084(4) 0.042(4) -0.026(3) 0.009(2) -0.017(3)
C14 0.038(3) 0.121(5) 0.024(2) -0.002(4) -0.0001(18) -0.012(4)
C15 0.045(4) 0.084(4) 0.035(3) 0.029(3) 0.011(3) 0.014(3)
Fe1 0.0192(4) 0.0230(4) 0.0260(3) 0.000 0.0059(3) 0.000
N16 0.041(4) 0.032(3) 0.092(5) 0.000 0.008(3) 0.000
N17 0.0270(18) 0.042(2) 0.0414(16) -0.003(2) -0.0012(13) 0.0005(18)
N18 0.044(4) 0.028(3) 0.052(3) 0.000 -0.001(3) 0.000
C16 0.025(4) 0.029(3) 0.050(4) 0.000 0.007(3) 0.000
C17 0.023(2) 0.028(2) 0.0339(17) -0.003(2) 0.0084(14) 0.000(2)
C18 0.015(3) 0.045(4) 0.030(3) 0.000 0.005(2) 0.000
C19 0.022(2) 0.025(2) 0.0341(17) -0.0006(17) 0.0039(14) -0.0016(16)
Fe2 0.0193(4) 0.0247(4) 0.0216(4) 0.000 0.0050(3) 0.000
N20 0.031(2) 0.054(2) 0.0335(18) -0.004(2) 0.0005(15) -0.0024(19)
N21 0.077(5) 0.031(3) 0.052(3) 0.000 0.006(3) 0.000
N22 0.051(4) 0.026(3) 0.094(5) 0.000 0.013(3) 0.000
C20 0.038(3) 0.030(2) 0.0267(19) -0.002(2) 0.0123(16) -0.001(2)
C21 0.043(4) 0.031(4) 0.027(3) 0.000 0.003(3) 0.000
C22 0.023(4) 0.039(4) 0.042(4) 0.000 0.011(3) 0.000
C23 0.027(2) 0.028(2) 0.0285(19) 0.0010(15) 0.0016(16) 0.0007(15)
O1 0.0299(16) 0.0545(19) 0.0359(14) 0.0007(13) 0.0040(11) 0.0002(13)
O2 0.040(2) 0.055(2) 0.050(2) -0.0068(15) 0.0094(15) -0.0004(15)
O3 0.0387(17) 0.0500(16) 0.0751(19) -0.002(2) -0.0054(14) 0.0017(18)
O4 0.043(2) 0.064(2) 0.061(3) 0.0053(19) 0.0075(18) 0.0011(17)
O5 0.057(2) 0.061(2) 0.052(2) -0.0134(16) 0.0088(17) -0.0033(16)
O6 0.057(2) 0.068(3) 0.0422(15) 0.0027(14) 0.0063(14) -0.0013(16)
O7 0.044(2) 0.053(2) 0.058(2) -0.0008(17) 0.0139(16) -0.0020(15)
O8 0.041(2) 0.056(2) 0.062(3) -0.0068(18) 0.0062(17) -0.0039(16)
O9 0.060(3) 0.060(2) 0.057(2) 0.0017(18) 0.0151(17) 0.0053(18)
O10 0.179(8) 0.060(4) 0.062(4) 0.000 0.031(4) 0.000
O11 0.119(5) 0.156(5) 0.119(4) -0.006(5) -0.006(3) -0.008(5)
O12 0.237(10) 0.049(4) 0.071(5) 0.000 0.043(5) 0.000
C30 0.043(5) 0.039(4) 0.022(3) 0.004(5) -0.004(3) 0.004(6)
C31 0.072(6) 0.046(4) 0.091(6) 0.000(5) 0.032(5) 0.008(5)
O31 0.072(6) 0.046(4) 0.091(6) 0.000(5) 0.032(5) 0.008(5)
C32 0.219(15) 0.049(6) 0.071(6) 0.002(7) 0.090(8) -0.003(9)
O32 0.219(15) 0.049(6) 0.071(6) 0.002(7) 0.090(8) -0.003(9)

loop_
_atom_type_symbol
_atom_type_description
_atom_type_scat_dispersion_real
_atom_type_scat_dispersion_imag
_atom_type_scat_source
C C 0.0033 0.0016 'International Tables Vol C Tables 4.2.6.8 and 6.1.1.4'
H H 0.0000 0.0000 'International Tables Vol C Tables 4.2.6.8 and 6.1.1.4'
N N 0.0061 0.0033 'International Tables Vol C Tables 4.2.6.8 and 6.1.1.4'
O O 0.0106 0.0060 'International Tables Vol C Tables 4.2.6.8 and 6.1.1.4'
Fe Fe 0.3463 0.8444 'International Tables Vol C Tables 4.2.6.8 and 6.1.1.4'
Zn Zn 0.2839 1.4301 'International Tables Vol C Tables 4.2.6.8 and 6.1.1.4'

loop_
_geom_angle_atom_site_label_1
_geom_angle_atom_site_label_2
_geom_angle_atom_site_label_3
_geom_angle
_geom_angle_site_symmetry_1
_geom_angle_site_symmetry_3
_geom_angle_publ_flag
N5 Zn1 N1 99.3(2) . . ?
N5 Zn1 N4 99.0(2) . . ?
N1 Zn1 N4 95.66(16) . . ?
N5 Zn1 N3 97.1(2) . . ?
N1 Zn1 N3 163.45(14) . . ?
N4 Zn1 N3 84.23(17) . . ?
N5 Zn1 N2 97.16(19) . . ?
N1 Zn1 N2 84.74(17) . . ?
N4 Zn1 N2 163.55(14) . . ?
N3 Zn1 N2 90.74(14) . . ?
C1 N1 C10 114.1(7) . . ?
C1 N1 Zn1 107.0(6) . . ?
C10 N1 Zn1 116.4(5) . . ?
C3 N2 C2 114.0(7) . . ?
C3 N2 Zn1 113.7(4) . . ?
C2 N2 Zn1 102.9(5) . . ?
C6 N3 C5 113.8(7) . . ?
C6 N3 Zn1 104.1(5) . . ?
C5 N3 Zn1 111.9(4) . . ?
C7 N4 C8 113.5(7) . . ?
C7 N4 Zn1 106.8(6) . . ?
C8 N4 Zn1 117.9(5) . . ?
C19 N5 Zn1 158.7(3) 2_655 . ?
N1 C1 C2 109.2(7) . . ?
N2 C2 C1 109.4(7) . . ?
N2 C3 C4 110.9(6) . . ?
C3 C4 C5 115.3(4) . . ?
N3 C5 C4 111.3(6) . . ?
N3 C6 C7 108.1(7) . . ?
N4 C7 C6 109.7(7) . . ?
N4 C8 C9 111.7(7) . . ?
C8 C9 C10 114.9(5) . . ?
N1 C10 C9 112.1(7) . . ?
N7 Zn2 N7 180.000(1) . 5_766 ?
N7 Zn2 N6 85.20(14) . . ?
N7 Zn2 N6 94.80(14) 5_766 . ?
N7 Zn2 N6 94.80(14) . 5_766 ?
N7 Zn2 N6 85.20(14) 5_766 5_766 ?
N6 Zn2 N6 180.000(1) . 5_766 ?
N7 Zn2 N8 91.11(16) . . ?
N7 Zn2 N8 88.89(16) 5_766 . ?
N6 Zn2 N8 88.07(17) . . ?
N6 Zn2 N8 91.93(17) 5_766 . ?
N7 Zn2 N8 88.89(16) . 5_766 ?
N7 Zn2 N8 91.11(16) 5_766 5_766 ?
N6 Zn2 N8 91.93(17) . 5_766 ?
N6 Zn2 N8 88.07(17) 5_766 5_766 ?
N8 Zn2 N8 180.0 . 5_766 ?
C11 N6 C15 114.6(5) . . ?
C11 N6 Zn2 105.6(4) . . ?
C15 N6 Zn2 114.4(4) . . ?
C13 N7 C12 113.9(5) . . ?
C13 N7 Zn2 115.4(4) . . ?
C12 N7 Zn2 105.6(4) . . ?
C23 N8 Zn2 158.3(3) 2_656 . ?
N6 C11 C12 108.6(6) . . ?
N7 C12 C11 109.5(6) . . ?
N7 C13 C14 111.1(5) . . ?
C13 C14 C15 116.1(4) . 5_766 ?
N6 C15 C14 112.1(5) . 5_766 ?
C16 Fe1 C18 180.000(1) . . ?
C16 Fe1 C19 90.01(13) . 2_655 ?
C18 Fe1 C19 89.99(13) . 2_655 ?
C16 Fe1 C19 90.01(13) . . ?
C18 Fe1 C19 89.99(13) . . ?
C19 Fe1 C19 180.0(3) 2_655 . ?
C16 Fe1 C17 90.02(18) . 2_655 ?
C18 Fe1 C17 89.98(18) . 2_655 ?
C19 Fe1 C17 89.74(14) 2_655 2_655 ?
C19 Fe1 C17 90.26(14) . 2_655 ?
C16 Fe1 C17 90.02(18) . . ?
C18 Fe1 C17 89.98(18) . . ?
C19 Fe1 C17 90.26(14) 2_655 . ?
C19 Fe1 C17 89.74(14) . . ?
C17 Fe1 C17 180.0(4) 2_655 . ?
N16 C16 Fe1 180.0 . . ?
N17 C17 Fe1 178.9(3) . . ?
N18 C18 Fe1 180.0 . . ?
N5 C19 Fe1 177.6(3) 2_655 . ?
C21 Fe2 C22 180.000(1) . . ?
C21 Fe2 C20 89.46(18) . 2_656 ?
C22 Fe2 C20 90.54(18) . 2_656 ?
C21 Fe2 C20 89.46(18) . . ?
C22 Fe2 C20 90.54(18) . . ?
C20 Fe2 C20 178.9(4) 2_656 . ?
C21 Fe2 C23 89.60(11) . . ?
C22 Fe2 C23 90.40(11) . . ?
C20 Fe2 C23 88.79(14) 2_656 . ?
C20 Fe2 C23 91.21(14) . . ?
C21 Fe2 C23 89.60(11) . 2_656 ?
C22 Fe2 C23 90.40(11) . 2_656 ?
C20 Fe2 C23 91.21(14) 2_656 2_656 ?
C20 Fe2 C23 88.79(14) . 2_656 ?
C23 Fe2 C23 179.2(2) . 2_656 ?
N20 C20 Fe2 179.5(5) . . ?
N21 C21 Fe2 180.000(1) . . ?
N22 C22 Fe2 180.0 . . ?
N8 C23 Fe2 176.6(3) 2_656 . ?
C32 C30 C31 141.3(9) . . ?

loop_
_geom_bond_atom_site_label_1
_geom_bond_atom_site_label_2
_geom_bond_distance
_geom_bond_site_symmetry_2
_geom_bond_publ_flag
Zn1 N5 2.078(3) . ?
Zn1 N1 2.084(5) . ?
Zn1 N4 2.089(5) . ?
Zn1 N3 2.100(5) . ?
Zn1 N2 2.107(5) . ?
N1 C1 1.484(11) . ?
N1 C10 1.488(12) . ?
N2 C3 1.473(11) . ?
N2 C2 1.478(10) . ?
N3 C6 1.470(10) . ?
N3 C5 1.493(11) . ?
N4 C7 1.479(11) . ?
N4 C8 1.481(12) . ?
N5 C19 1.141(4) 2_655 ?
C1 C2 1.497(9) . ?
C3 C4 1.510(12) . ?
C4 C5 1.524(12) . ?
C6 C7 1.506(9) . ?
C8 C9 1.498(14) . ?
C9 C10 1.506(14) . ?
Zn2 N7 2.071(4) . ?
Zn2 N7 2.071(4) 5_766 ?
Zn2 N6 2.098(5) . ?
Zn2 N6 2.098(5) 5_766 ?
Zn2 N8 2.365(3) . ?
Zn2 N8 2.365(3) 5_766 ?
N6 C11 1.471(8) . ?
N6 C15 1.488(9) . ?
N7 C13 1.471(9) . ?
N7 C12 1.487(8) . ?
N8 C23 1.149(4) 2_656 ?
C11 C12 1.514(7) . ?
C13 C14 1.502(10) . ?
C14 C15 1.520(10) 5_766 ?
C15 C14 1.520(10) 5_766 ?
Fe1 C16 1.913(7) . ?
Fe1 C18 1.931(8) . ?
Fe1 C19 1.932(3) 2_655 ?
Fe1 C19 1.932(3) . ?
Fe1 C17 1.948(4) 2_655 ?
Fe1 C17 1.948(4) . ?
N16 C16 1.175(8) . ?
N17 C17 1.144(4) . ?
N18 C18 1.158(8) . ?
C19 N5 1.141(4) 2_655 ?
Fe2 C21 1.934(7) . ?
Fe2 C22 1.939(7) . ?
Fe2 C20 1.945(4) 2_656 ?
Fe2 C20 1.945(4) . ?
Fe2 C23 1.952(3) . ?
Fe2 C23 1.952(3) 2_656 ?
N20 C20 1.152(5) . ?
N21 C21 1.151(8) . ?
N22 C22 1.152(8) . ?
C23 N8 1.149(4) 2_656 ?
C30 C32 1.215(16) . ?
C30 C31 1.323(11) . ?

loop_
_geom_torsion_atom_site_label_1
_geom_torsion_atom_site_label_2
_geom_torsion_atom_site_label_3
_geom_torsion_atom_site_label_4
_geom_torsion
_geom_torsion_site_symmetry_1
_geom_torsion_site_symmetry_2
_geom_torsion_site_symmetry_3
_geom_torsion_site_symmetry_4
_geom_torsion_publ_flag
N5 Zn1 N1 C1 102.7(5) . . . . ?
N4 Zn1 N1 C1 -157.2(6) . . . . ?
N3 Zn1 N1 C1 -68.4(8) . . . . ?
N2 Zn1 N1 C1 6.2(6) . . . . ?
N5 Zn1 N1 C10 -128.4(6) . . . . ?
N4 Zn1 N1 C10 -28.3(6) . . . . ?
N3 Zn1 N1 C10 60.5(8) . . . . ?
N2 Zn1 N1 C10 135.2(6) . . . . ?
N5 Zn1 N2 C3 47.7(5) . . . . ?
N1 Zn1 N2 C3 146.4(5) . . . . ?
N4 Zn1 N2 C3 -121.4(7) . . . . ?
N3 Zn1 N2 C3 -49.6(5) . . . . ?
N5 Zn1 N2 C2 -76.1(5) . . . . ?
N1 Zn1 N2 C2 22.6(6) . . . . ?
N4 Zn1 N2 C2 114.8(7) . . . . ?
N3 Zn1 N2 C2 -173.4(6) . . . . ?
N5 Zn1 N3 C6 75.3(5) . . . . ?
N1 Zn1 N3 C6 -113.5(7) . . . . ?
N4 Zn1 N3 C6 -23.1(6) . . . . ?
N2 Zn1 N3 C6 172.6(6) . . . . ?
N5 Zn1 N3 C5 -48.0(5) . . . . ?
N1 Zn1 N3 C5 123.1(7) . . . . ?
N4 Zn1 N3 C5 -146.4(5) . . . . ?
N2 Zn1 N3 C5 49.3(5) . . . . ?
N5 Zn1 N4 C7 -102.8(5) . . . . ?
N1 Zn1 N4 C7 156.9(6) . . . . ?
N3 Zn1 N4 C7 -6.5(6) . . . . ?
N2 Zn1 N4 C7 66.2(8) . . . . ?
N5 Zn1 N4 C8 128.1(6) . . . . ?
N1 Zn1 N4 C8 27.7(6) . . . . ?
N3 Zn1 N4 C8 -135.6(6) . . . . ?
N2 Zn1 N4 C8 -62.9(8) . . . . ?
N1 Zn1 N5 C19 -129.8(12) . . . 2_655 ?
N4 Zn1 N5 C19 132.9(12) . . . 2_655 ?
N3 Zn1 N5 C19 47.7(12) . . . 2_655 ?
N2 Zn1 N5 C19 -43.9(12) . . . 2_655 ?
C10 N1 C1 C2 -164.8(6) . . . . ?
Zn1 N1 C1 C2 -34.5(6) . . . . ?
C3 N2 C2 C1 -172.0(5) . . . . ?
Zn1 N2 C2 C1 -48.4(6) . . . . ?
N1 C1 C2 N2 58.0(6) . . . . ?
C2 N2 C3 C4 -179.5(6) . . . . ?
Zn1 N2 C3 C4 63.0(7) . . . . ?
N2 C3 C4 C5 -70.8(7) . . . . ?
C6 N3 C5 C4 178.3(6) . . . . ?
Zn1 N3 C5 C4 -64.1(7) . . . . ?
C3 C4 C5 N3 72.1(7) . . . . ?
C5 N3 C6 C7 170.6(6) . . . . ?
Zn1 N3 C6 C7 48.5(6) . . . . ?
C8 N4 C7 C6 166.8(6) . . . . ?
Zn1 N4 C7 C6 35.2(7) . . . . ?
N3 C6 C7 N4 -58.2(6) . . . . ?
C7 N4 C8 C9 -175.7(7) . . . . ?
Zn1 N4 C8 C9 -49.8(9) . . . . ?
N4 C8 C9 C10 74.6(9) . . . . ?
C1 N1 C10 C9 177.1(7) . . . . ?
Zn1 N1 C10 C9 51.7(9) . . . . ?
C8 C9 C10 N1 -76.3(8) . . . . ?
N7 Zn2 N6 C11 15.5(5) . . . . ?
N7 Zn2 N6 C11 -164.5(5) 5_766 . . . ?
N6 Zn2 N6 C11 -171(100) 5_766 . . . ?
N8 Zn2 N6 C11 106.8(4) . . . . ?
N8 Zn2 N6 C11 -73.2(4) 5_766 . . . ?
N7 Zn2 N6 C15 142.4(4) . . . . ?
N7 Zn2 N6 C15 -37.6(4) 5_766 . . . ?
N6 Zn2 N6 C15 -44(100) 5_766 . . . ?
N8 Zn2 N6 C15 -126.3(4) . . . . ?
N8 Zn2 N6 C15 53.7(4) 5_766 . . . ?
N7 Zn2 N7 C13 -105(100) 5_766 . . . ?
N6 Zn2 N7 C13 140.6(4) . . . . ?
N6 Zn2 N7 C13 -39.4(4) 5_766 . . . ?
N8 Zn2 N7 C13 52.6(4) . . . . ?
N8 Zn2 N7 C13 -127.4(4) 5_766 . . . ?
N7 Zn2 N7 C12 128(100) 5_766 . . . ?
N6 Zn2 N7 C12 13.9(4) . . . . ?
N6 Zn2 N7 C12 -166.1(4) 5_766 . . . ?
N8 Zn2 N7 C12 -74.1(4) . . . . ?
N8 Zn2 N7 C12 105.9(4) 5_766 . . . ?
N7 Zn2 N8 C23 -51.9(9) . . . 2_656 ?
N7 Zn2 N8 C23 128.1(9) 5_766 . . 2_656 ?
N6 Zn2 N8 C23 -137.0(9) . . . 2_656 ?
N6 Zn2 N8 C23 43.0(9) 5_766 . . 2_656 ?
N8 Zn2 N8 C23 180(100) 5_766 . . 2_656 ?
C15 N6 C11 C12 -168.7(5) . . . . ?
Zn2 N6 C11 C12 -41.9(5) . . . . ?
C13 N7 C12 C11 -168.6(5) . . . . ?
Zn2 N7 C12 C11 -41.0(5) . . . . ?
N6 C11 C12 N7 57.6(5) . . . . ?
C12 N7 C13 C14 -179.7(5) . . . . ?
Zn2 N7 C13 C14 57.9(6) . . . . ?
N7 C13 C14 C15 -73.8(6) . . . 5_766 ?
C11 N6 C15 C14 176.7(5) . . . 5_766 ?
Zn2 N6 C15 C14 54.6(6) . . . 5_766 ?
C18 Fe1 C16 N16 0(100) . . . . ?
C19 Fe1 C16 N16 55(100) 2_655 . . . ?
C19 Fe1 C16 N16 -125(100) . . . . ?
C17 Fe1 C16 N16 144(100) 2_655 . . . ?
C17 Fe1 C16 N16 -36(100) . . . . ?
C16 Fe1 C17 N17 -121(29) . . . . ?
C18 Fe1 C17 N17 59(29) . . . . ?
C19 Fe1 C17 N17 149(100) 2_655 . . . ?
C19 Fe1 C17 N17 -31(29) . . . . ?
C17 Fe1 C17 N17 59(35) 2_655 . . . ?
C16 Fe1 C18 N18 0(100) . . . . ?
C19 Fe1 C18 N18 125(100) 2_655 . . . ?
C19 Fe1 C18 N18 -55(100) . . . . ?
C17 Fe1 C18 N18 36(100) 2_655 . . . ?
C17 Fe1 C18 N18 -144(100) . . . . ?
C16 Fe1 C19 N5 -108(10) . . . 2_655 ?
C18 Fe1 C19 N5 72(10) . . . 2_655 ?
C19 Fe1 C19 N5 72(22) 2_655 . . 2_655 ?
C17 Fe1 C19 N5 -18(10) 2_655 . . 2_655 ?
C17 Fe1 C19 N5 162(10) . . . 2_655 ?
C21 Fe2 C20 N20 16(56) . . . . ?
C22 Fe2 C20 N20 -164(100) . . . . ?
C20 Fe2 C20 N20 16(56) 2_656 . . . ?
C23 Fe2 C20 N20 105(56) . . . . ?
C23 Fe2 C20 N20 -74(56) 2_656 . . . ?
C22 Fe2 C21 N21 0(100) . . . . ?
C20 Fe2 C21 N21 0(100) 2_656 . . . ?
C20 Fe2 C21 N21 0(100) . . . . ?
C23 Fe2 C21 N21 0(100) . . . . ?
C23 Fe2 C21 N21 0(100) 2_656 . . . ?
C21 Fe2 C22 N22 0(100) . . . . ?
C20 Fe2 C22 N22 34(100) 2_656 . . . ?
C20 Fe2 C22 N22 -146(100) . . . . ?
C23 Fe2 C22 N22 -55(100) . . . . ?
C23 Fe2 C22 N22 125(100) 2_656 . . . ?
C21 Fe2 C23 N8 -92(6) . . . 2_656 ?
C22 Fe2 C23 N8 88(6) . . . 2_656 ?
C20 Fe2 C23 N8 -2(6) 2_656 . . 2_656 ?
C20 Fe2 C23 N8 179(100) . . . 2_656 ?
C23 Fe2 C23 N8 -92(6) 2_656 . . 2_656 ?
